data_7052383
loop_
_publ_author_name
'Mark W. Glenny'
'Marie Lacombe'
'Jason B. Love'
'Alexander J. Blake'
'Leonard F. Lindoy'
'Robert C. Luckay'
'Karsten Gloe'
'Bianca Antonioli'
'Claire Wilson'
'Martin Schr\"oder'

_publ_section_title
;
 Design and synthesis of heteroditopic aza-thioether macrocycles for
 metal extraction
;
_journal_issue 12
_journal_name_full 'New Journal of Chemistry'
_journal_page_first 1755
_journal_paper_doi 10.1039/b609180f
_journal_volume 30
_journal_year 2006
_chemical_formula_moiety 'C14 H28 Ag N2 O S3 +, N O3 -'
_chemical_formula_sum 'C14 H28 Ag N3 O4 S3'
_chemical_formula_weight 506.44
_chemical_name_systematic
; 
 ? 
;
_space_group_IT_number 14
_symmetry_cell_setting monoclinic
_symmetry_space_group_name_Hall '-P 2ybc'
_symmetry_space_group_name_H-M 'P 1 21/c 1'
_atom_sites_solution_hydrogens geom
_atom_sites_solution_primary direct
_atom_sites_solution_secondary difmap
_audit_creation_method SHELXL-97
_cell_angle_alpha 90.00
_cell_angle_beta 93.036(3)
_cell_angle_gamma 90.00
_cell_formula_units_Z 4
_cell_length_a 11.967(2)
_cell_length_b 20.985(4)
_cell_length_c 7.750(2)
_cell_measurement_reflns_used 3889
_cell_measurement_temperature 150(2)
_cell_measurement_theta_max 27.95
_cell_measurement_theta_min 2.60
_cell_volume 1943.5(7)
_computing_cell_refinement 'Bruker SAINT version 6.02a (Bruker, 2000)'
_computing_data_collection 'Bruker SMART version 5.054 (Bruker, 1998)'
_computing_data_reduction 'Bruker SAINT; Bruker SHELXTL (Bruker, 1997)'
_computing_molecular_graphics 'Bruker SHELXTL'
_computing_publication_material 'SHELXL-97; PLATON (Spek, 2000)'
_computing_structure_refinement 'SHELXL-97 (Sheldrick, 1997)'
_computing_structure_solution 'SHELXS-97 (Sheldrick, 1990)'
_diffrn_ambient_temperature 150(2)
_diffrn_measured_fraction_theta_full 0.982
_diffrn_measured_fraction_theta_max 0.906
_diffrn_measurement_device_type 'Bruker SMART1000 CCD area detector'
_diffrn_measurement_method omega
_diffrn_radiation_monochromator graphite
_diffrn_radiation_source 'sealed tube'
_diffrn_radiation_type MoK\a
_diffrn_radiation_wavelength 0.71073
_diffrn_reflns_av_R_equivalents 0.044
_diffrn_reflns_av_sigmaI/netI 0.065
_diffrn_reflns_limit_h_max 15
_diffrn_reflns_limit_h_min -15
_diffrn_reflns_limit_k_max 27
_diffrn_reflns_limit_k_min -28
_diffrn_reflns_limit_l_max 10
_diffrn_reflns_limit_l_min -10
_diffrn_reflns_number 15778
_diffrn_reflns_theta_full 27.50
_diffrn_reflns_theta_max 28.71
_diffrn_reflns_theta_min 1.94
_diffrn_standards_decay_% 0
_exptl_absorpt_coefficient_mu 1.384
_exptl_absorpt_correction_T_max 0.825
_exptl_absorpt_correction_T_min 0.729
_exptl_absorpt_correction_type multi-scan
_exptl_absorpt_process_details 'SADABS (Bruker, 1999)'
_exptl_crystal_colour colourless
_exptl_crystal_density_diffrn 1.731
_exptl_crystal_density_method 'not measured'
_exptl_crystal_description needle
_exptl_crystal_F_000 1040
_exptl_crystal_size_max 0.48
_exptl_crystal_size_mid 0.05
_exptl_crystal_size_min 0.05
_refine_diff_density_max 0.60
_refine_diff_density_min -0.38
_refine_diff_density_rms 0.08
_refine_ls_goodness_of_fit_ref 0.833
_refine_ls_hydrogen_treatment constr
_refine_ls_matrix_type full
_refine_ls_number_parameters 226
_refine_ls_number_reflns 4558
_refine_ls_number_restraints 0
_refine_ls_restrained_S_all 0.833
_refine_ls_R_factor_all 0.0563
_refine_ls_R_factor_gt 0.0271
_refine_ls_shift/su_max 0.002
_refine_ls_shift/su_mean 0.000
_refine_ls_structure_factor_coef Fsqd
_refine_ls_weighting_details 'calc w=1/[\s^2^(Fo^2^)+(0.0139P)^2^] where P=(Fo^2^+2Fc^2^)/3'
_refine_ls_weighting_scheme calc
_refine_ls_wR_factor_gt 0.0404
_refine_ls_wR_factor_ref 0.0442
_reflns_number_gt 3130
_reflns_number_total 4691
_reflns_threshold_expression I>2sigma(I)
_cod_data_source_file b609180f.txt
_cod_data_source_block '[18.Ag][NO3]'
_cod_depositor_comments
;
The following automatic conversions were performed:
'_symmetry_cell_setting' value 'Monoclinic' changed to 'monoclinic'
according to '/home/saulius/struct/CIF-dictionaries/cif_core.dic'
dictionary named 'cif_core.dic' version 2.4.1 from 2010-06-29.

Automatic conversion script
Id: cif_fix_enum 1527 2010-12-29 10:47:43Z saulius 
;
_cod_original_cell_volume 1943.5(11)
_cod_original_sg_symbol_H-M 'P 21/c'
_cod_database_code 7052383

loop_
_symmetry_equiv_pos_as_xyz
'x, y, z'
'-x, y+1/2, -z+1/2'
'-x, -y, -z'
'x, -y-1/2, z-1/2'

loop_
_atom_site_label
_atom_site_type_symbol
_atom_site_fract_x
_atom_site_fract_y
_atom_site_fract_z
_atom_site_U_iso_or_equiv
_atom_site_adp_type
_atom_site_occupancy
_atom_site_symmetry_multiplicity
_atom_site_calc_flag
_atom_site_refinement_flags
_atom_site_disorder_assembly
_atom_site_disorder_group
Ag Ag 0.865339(16) 0.818511(9) 0.81726(3) 0.01963(5) Uani 1 1 d . . .
S1 S 0.84022(6) 0.92792(3) 0.97014(9) 0.02035(15) Uani 1 1 d . . .
O1A O 0.63326(16) 1.06898(10) 0.3182(3) 0.0421(6) Uani 1 1 d . . .
N1A N 0.66345(19) 1.01320(11) 0.3573(3) 0.0246(5) Uani 1 1 d . . .
N1 N 1.01191(16) 0.88282(9) 0.6814(2) 0.0148(4) Uani 1 1 d . . .
C1 C 1.0209(2) 0.94439(11) 0.7722(3) 0.0180(6) Uani 1 1 d . . .
H1A H 1.0632 0.9745 0.7020 0.022 Uiso 1 1 calc R . .
H1B H 1.0640 0.9382 0.8835 0.022 Uiso 1 1 calc R . .
O1 O 1.09213(14) 0.80357(8) 0.9764(2) 0.0253(4) Uani 1 1 d . . .
S2 S 0.64148(5) 0.83429(3) 0.74332(8) 0.02067(15) Uani 1 1 d . . .
O2A O 0.60080(18) 0.96777(10) 0.3223(3) 0.0413(5) Uani 1 1 d . . .
N2 N 1.25765(16) 0.85329(9) 0.9329(3) 0.0160(5) Uani 1 1 d . . .
H2A H 1.2914 0.8773 0.8585 0.019 Uiso 1 1 calc R . .
C2 C 0.9083(2) 0.97376(11) 0.8071(3) 0.0176(6) Uani 1 1 d . . .
H2B H 0.8603 0.9745 0.6990 0.021 Uiso 1 1 calc R . .
H2C H 0.9191 1.0182 0.8473 0.021 Uiso 1 1 calc R . .
S3 S 0.84807(5) 0.78598(3) 0.47778(8) 0.01618(14) Uani 1 1 d . . .
O3A O 0.75669(15) 1.00449(9) 0.4345(3) 0.0331(5) Uani 1 1 d . . .
C3 C 0.6936(2) 0.94483(12) 0.9214(3) 0.0237(6) Uani 1 1 d . . .
H3A H 0.6504 0.9264 1.0149 0.028 Uiso 1 1 calc R . .
H3B H 0.6833 0.9916 0.9249 0.028 Uiso 1 1 calc R . .
C4 C 0.6427(2) 0.92088(11) 0.7507(3) 0.0231(6) Uani 1 1 d . . .
H4A H 0.6862 0.9375 0.6554 0.028 Uiso 1 1 calc R . .
H4B H 0.5651 0.9370 0.7340 0.028 Uiso 1 1 calc R . .
C5 C 0.62468(19) 0.81838(13) 0.5142(3) 0.0229(6) Uani 1 1 d . . .
H5A H 0.6043 0.7729 0.4985 0.027 Uiso 1 1 calc R . .
H5B H 0.5609 0.8440 0.4662 0.027 Uiso 1 1 calc R . .
C6 C 0.7255(2) 0.83203(12) 0.4083(3) 0.0206(6) Uani 1 1 d . . .
H6A H 0.7439 0.8780 0.4171 0.025 Uiso 1 1 calc R . .
H6B H 0.7058 0.8224 0.2853 0.025 Uiso 1 1 calc R . .
C7 C 0.9577(2) 0.83378(11) 0.3938(3) 0.0174(6) Uani 1 1 d . . .
H7A H 1.0268 0.8079 0.3923 0.021 Uiso 1 1 calc R . .
H7B H 0.9360 0.8457 0.2730 0.021 Uiso 1 1 calc R . .
C8 C 0.9824(2) 0.89392(11) 0.4971(3) 0.0164(5) Uani 1 1 d . . .
H8A H 1.0449 0.9167 0.4456 0.020 Uiso 1 1 calc R . .
H8B H 0.9159 0.9220 0.4872 0.020 Uiso 1 1 calc R . .
C9 C 1.1199(2) 0.84920(11) 0.6987(3) 0.0176(6) Uani 1 1 d . . .
H9A H 1.1784 0.8761 0.6497 0.021 Uiso 1 1 calc R . .
H9B H 1.1146 0.8092 0.6310 0.021 Uiso 1 1 calc R . .
C10 C 1.1544(2) 0.83348(11) 0.8851(3) 0.0178(6) Uani 1 1 d . . .
C11 C 1.3214(2) 0.83905(11) 1.0978(3) 0.0177(6) Uani 1 1 d . . .
C12 C 1.2596(2) 0.86350(14) 1.2504(3) 0.0325(7) Uani 1 1 d . . .
H12A H 1.2484 0.9096 1.2390 0.049 Uiso 1 1 calc R . .
H12B H 1.3037 0.8544 1.3578 0.049 Uiso 1 1 calc R . .
H12C H 1.1868 0.8423 1.2530 0.049 Uiso 1 1 calc R . .
C13 C 1.3419(2) 0.76781(12) 1.1106(4) 0.0268(7) Uani 1 1 d . . .
H13A H 1.3820 0.7536 1.0105 0.040 Uiso 1 1 calc R . .
H13B H 1.2700 0.7455 1.1126 0.040 Uiso 1 1 calc R . .
H13C H 1.3868 0.7584 1.2169 0.040 Uiso 1 1 calc R . .
C14 C 1.4333(2) 0.87336(12) 1.0878(3) 0.0251(6) Uani 1 1 d . . .
H14A H 1.4725 0.8571 0.9890 0.038 Uiso 1 1 calc R . .
H14B H 1.4791 0.8658 1.1945 0.038 Uiso 1 1 calc R . .
H14C H 1.4202 0.9192 1.0736 0.038 Uiso 1 1 calc R . .

loop_
_atom_site_aniso_label
_atom_site_aniso_U_11
_atom_site_aniso_U_22
_atom_site_aniso_U_33
_atom_site_aniso_U_23
_atom_site_aniso_U_13
_atom_site_aniso_U_12
Ag 0.02277(11) 0.01497(9) 0.02110(10) 0.00321(10) 0.00072(7) 0.00022(10)
S1 0.0236(4) 0.0200(3) 0.0175(4) -0.0004(3) 0.0013(3) -0.0008(3)
O1A 0.0269(12) 0.0371(13) 0.0624(16) 0.0313(11) 0.0050(11) 0.0024(10)
N1A 0.0212(14) 0.0341(15) 0.0187(13) 0.0057(11) 0.0033(10) -0.0015(11)
N1 0.0152(11) 0.0116(10) 0.0172(11) -0.0018(9) -0.0023(9) 0.0019(8)
C1 0.0155(14) 0.0175(14) 0.0207(15) -0.0035(11) -0.0014(11) -0.0016(10)
O1 0.0160(10) 0.0294(11) 0.0305(11) 0.0083(8) 0.0007(8) -0.0057(8)
S2 0.0198(4) 0.0201(4) 0.0224(4) 0.0015(3) 0.0032(3) 0.0005(3)
O2A 0.0429(14) 0.0374(13) 0.0427(14) -0.0057(11) -0.0047(11) -0.0105(11)
N2 0.0143(11) 0.0195(11) 0.0142(11) 0.0040(9) 0.0001(9) -0.0013(9)
C2 0.0205(14) 0.0138(13) 0.0187(14) -0.0011(10) 0.0014(11) -0.0007(10)
S3 0.0159(3) 0.0155(3) 0.0169(4) -0.0028(3) -0.0003(3) -0.0004(3)
O3A 0.0197(11) 0.0397(12) 0.0393(13) 0.0154(10) -0.0025(9) 0.0013(9)
C3 0.0242(16) 0.0178(14) 0.0298(17) -0.0017(12) 0.0087(13) 0.0039(12)
C4 0.0204(15) 0.0178(14) 0.0312(16) 0.0041(12) 0.0021(12) 0.0050(11)
C5 0.0180(13) 0.0274(14) 0.0231(14) -0.0022(13) -0.0016(11) 0.0023(13)
C6 0.0194(14) 0.0241(15) 0.0179(14) -0.0020(11) -0.0024(11) 0.0047(11)
C7 0.0170(13) 0.0200(14) 0.0152(13) -0.0019(10) 0.0019(11) -0.0016(10)
C8 0.0163(14) 0.0162(13) 0.0166(14) 0.0022(10) 0.0000(11) -0.0014(10)
C9 0.0148(14) 0.0185(12) 0.0191(14) -0.0019(11) -0.0019(11) 0.0017(11)
C10 0.0175(14) 0.0139(13) 0.0220(14) -0.0006(10) -0.0002(11) 0.0023(10)
C11 0.0151(14) 0.0217(14) 0.0160(14) 0.0002(10) -0.0009(11) 0.0011(10)
C12 0.0331(18) 0.0450(19) 0.0196(17) -0.0016(13) 0.0038(13) 0.0084(14)
C13 0.0293(17) 0.0239(15) 0.0263(16) 0.0075(12) -0.0055(13) 0.0011(12)
C14 0.0186(15) 0.0295(16) 0.0263(16) 0.0005(12) -0.0063(12) -0.0041(12)

loop_
_atom_type_symbol
_atom_type_description
_atom_type_scat_dispersion_real
_atom_type_scat_dispersion_imag
_atom_type_scat_source
C C 0.0033 0.0016 'International Tables Vol C Tables 4.2.6.8 and 6.1.1.4'
H H 0.0000 0.0000 'International Tables Vol C Tables 4.2.6.8 and 6.1.1.4'
N N 0.0061 0.0033 'International Tables Vol C Tables 4.2.6.8 and 6.1.1.4'
O O 0.0106 0.0060 'International Tables Vol C Tables 4.2.6.8 and 6.1.1.4'
S S 0.1246 0.1234 'International Tables Vol C Tables 4.2.6.8 and 6.1.1.4'
Ag Ag -0.8971 1.1015 'International Tables Vol C Tables 4.2.6.8 and 6.1.1.4'

loop_
_geom_angle_atom_site_label_1
_geom_angle_atom_site_label_2
_geom_angle_atom_site_label_3
_geom_angle
_geom_angle_site_symmetry_1
_geom_angle_site_symmetry_3
_geom_angle_publ_flag
N1 Ag S1 79.39(5) . . y
N1 Ag S2 123.42(5) . . y
N1 Ag S3 75.27(5) . . y
N1 Ag S3 138.92(5) . 4_576 y
S1 Ag S3 131.05(2) . . y
S1 Ag S2 81.55(2) . . y
S3 Ag S1 121.61(3) 4_576 . y
S3 Ag S2 78.68(2) . . y
S3 Ag S2 95.93(2) 4_576 . y
S3 Ag S3 104.717(17) 4_576 . y
Ag S3 Ag 133.55(3) 4_575 . y
C2 S1 Ag 94.79(8) . . ?
C3 S1 Ag 102.21(8) . . ?
C4 S2 Ag 96.24(9) . . ?
C5 S2 Ag 103.92(8) . . ?
C6 S3 Ag 99.94(8) . . ?
C7 S3 Ag 100.99(8) . . ?
C6 S3 Ag 113.62(8) . 4_575 ?
C7 S3 Ag 102.99(8) . 4_575 ?
C1 N1 Ag 107.98(14) . . ?
C8 N1 Ag 110.98(14) . . ?
C9 N1 Ag 109.65(14) . . ?
C7 S3 C6 100.89(12) . . ?
C8 N1 C9 109.20(19) . . ?
C8 N1 C1 109.42(18) . . ?
C9 N1 C1 109.59(18) . . ?
N1 C1 C2 113.45(19) . . ?
N1 C8 C7 114.27(19) . . ?
N1 C9 C10 112.6(2) . . ?
N2 C10 C9 113.4(2) . . ?
N2 C11 C12 110.7(2) . . ?
N2 C11 C13 109.2(2) . . ?
N2 C11 C14 105.9(2) . . ?
O1 C10 N2 125.5(2) . . ?
O1 C10 C9 121.1(2) . . ?
C1 C2 S1 110.10(17) . . ?
C3 S1 C2 102.50(12) . . ?
C3 C4 S2 111.21(18) . . ?
C4 C3 S1 117.27(18) . . ?
C5 C6 S3 113.03(17) . . ?
C5 S2 C4 102.47(13) . . ?
C6 C5 S2 116.41(17) . . ?
C8 C7 S3 113.50(17) . . ?
C10 N2 C11 127.0(2) . . ?
C12 C11 C13 111.5(2) . . ?
C12 C11 C14 110.2(2) . . ?
C13 C11 C14 109.2(2) . . ?
O2A N1A O3A 120.5(2) . . ?
O2A N1A O1A 120.2(2) . . ?
O3A N1A O1A 119.3(2) . . ?

loop_
_geom_bond_atom_site_label_1
_geom_bond_atom_site_label_2
_geom_bond_distance
_geom_bond_site_symmetry_2
_geom_bond_publ_flag
Ag N1 2.490(2) . y
Ag S1 2.6082(8) . y
Ag S2 2.7299(8) . y
Ag S3 2.7153(9) . y
Ag S3 2.5349(8) 4_576 y
N1 C1 1.472(3) . ?
N1 C8 1.471(3) . ?
N1 C9 1.472(3) . ?
N2 C10 1.337(3) . ?
N2 C11 1.484(3) . ?
O1 C10 1.227(3) . ?
S1 C2 1.815(2) . ?
S1 C3 1.811(3) . ?
S2 C4 1.818(2) . ?
S2 C5 1.808(2) . ?
S3 C6 1.814(2) . ?
S3 C7 1.800(2) . ?
C1 C2 1.519(3) . ?
C3 C4 1.513(4) . ?
C5 C6 1.522(3) . ?
C7 C8 1.515(3) . ?
C9 C10 1.518(3) . ?
C11 C12 1.517(3) . ?
C11 C13 1.517(3) . ?
C11 C14 1.526(3) . ?
N1A O1A 1.257(3) . ?
N1A O2A 1.234(3) . ?
N1A O3A 1.251(3) . ?

loop_
_geom_hbond_atom_site_label_D
_geom_hbond_atom_site_label_H
_geom_hbond_atom_site_label_A
_geom_hbond_distance_DH
_geom_hbond_distance_HA
_geom_hbond_distance_DA
_geom_hbond_angle_DHA
_geom_hbond_site_symmetry_A
N2 H2A O1A 0.88 2.02 2.901(3) 178 3_776
